data_7133052
loop_
_publ_author_name
'Liang, Pei'
'Wei, Junhui'
'Wei, Yongliang'
'Wang, Xue'
'Liu, Fei'
'Wang, Tongdao'

_publ_section_title
;
 Hetero Diels-Alder reactions of isolable <i>N</i>-borylenamines.
;
_journal_issue 46
_journal_name_full 'Chemical communications (Cambridge, England)'
_journal_page_first 5964
_journal_page_last 5967
_journal_paper_doi 10.1039/d4cc01645a
_journal_volume 60
_journal_year 2024
_chemical_formula_moiety 'C33 H11 B F15 N'
_chemical_formula_sum 'C33 H11 B F15 N'
_chemical_formula_weight 717.24
_space_group_crystal_system triclinic
_space_group_IT_number 2
_space_group_name_Hall '-P 1'
_space_group_name_H-M_alt 'P -1'
_atom_sites_solution_hydrogens geom
_atom_sites_solution_primary dual
_audit_creation_date 2024-03-13
_audit_creation_method
;
Olex2 1.3
(compiled 2020.11.12 svn.r5f609507 for OlexSys, GUI svn.r6408)
;
_audit_update_record
;
2024-05-07 deposited with the CCDC.	2024-05-13 downloaded from the CCDC.
;
_cell_angle_alpha 108.894(5)
_cell_angle_beta 103.287(5)
_cell_angle_gamma 96.811(5)
_cell_formula_units_Z 2
_cell_length_a 9.3635(15)
_cell_length_b 12.334(2)
_cell_length_c 13.652(2)
_cell_measurement_reflns_used 9891
_cell_measurement_temperature 120.0
_cell_measurement_theta_max 31.87
_cell_measurement_theta_min 2.29
_cell_volume 1419.5(4)
_computing_cell_refinement 'SAINT V8.40A (Bruker, 2019)'
_computing_data_reduction 'SAINT V8.40A (Bruker, 2019)'
_computing_molecular_graphics 'Olex2 1.3 (Dolomanov et al., 2009)'
_computing_publication_material 'Olex2 1.3 (Dolomanov et al., 2009)'
_computing_structure_refinement 'SHELXL 2014/7 (Sheldrick, 2015)'
_computing_structure_solution 'SHELXT 2014/5 (Sheldrick, 2014)'
_diffrn_ambient_temperature 120.0
_diffrn_detector 'CCD area detector'
_diffrn_detector_area_resol_mean 5.6
_diffrn_detector_type 'Bruker SMART CCD 6000 area detector'
_diffrn_measured_fraction_theta_full 0.995
_diffrn_measured_fraction_theta_max 0.839
_diffrn_measurement_device 'three-circle diffractometer'
_diffrn_measurement_device_type 'CCD area detector'
_diffrn_measurement_method 'phi and omega scans'
_diffrn_radiation_monochromator graphite
_diffrn_radiation_probe x-ray
_diffrn_radiation_type MoK\a
_diffrn_radiation_wavelength 0.71073
_diffrn_reflns_av_R_equivalents 0.0618
_diffrn_reflns_av_unetI/netI 0.0483
_diffrn_reflns_Laue_measured_fraction_full 0.995
_diffrn_reflns_Laue_measured_fraction_max 0.839
_diffrn_reflns_limit_h_max 14
_diffrn_reflns_limit_h_min -13
_diffrn_reflns_limit_k_max 18
_diffrn_reflns_limit_k_min -18
_diffrn_reflns_limit_l_max 18
_diffrn_reflns_limit_l_min -20
_diffrn_reflns_number 46301
_diffrn_reflns_point_group_measured_fraction_full 0.995
_diffrn_reflns_point_group_measured_fraction_max 0.839
_diffrn_reflns_theta_full 25.242
_diffrn_reflns_theta_max 32.589
_diffrn_reflns_theta_min 2.286
_diffrn_source 'sealed X-ray tube'
_diffrn_source_current 1.4
_diffrn_source_power 0.07
_diffrn_source_target Mo
_diffrn_source_voltage 50.0
_exptl_absorpt_coefficient_mu 0.167
_exptl_absorpt_correction_T_max 0.7399
_exptl_absorpt_correction_T_min 0.7010
_exptl_absorpt_correction_type none
_exptl_crystal_colour 'clear light colourless'
_exptl_crystal_colour_lustre clear
_exptl_crystal_colour_modifier light
_exptl_crystal_colour_primary colourless
_exptl_crystal_density_diffrn 1.678
_exptl_crystal_description block
_exptl_crystal_F_000 712
_exptl_crystal_size_max 0.3
_exptl_crystal_size_mid 0.22
_exptl_crystal_size_min 0.17
_refine_diff_density_max 0.859
_refine_diff_density_min -0.241
_refine_diff_density_rms 0.053
_refine_ls_extinction_method none
_refine_ls_goodness_of_fit_ref 1.040
_refine_ls_hydrogen_treatment constr
_refine_ls_matrix_type full
_refine_ls_number_parameters 451
_refine_ls_number_reflns 8683
_refine_ls_number_restraints 0
_refine_ls_restrained_S_all 1.040
_refine_ls_R_factor_all 0.0715
_refine_ls_R_factor_gt 0.0445
_refine_ls_shift/su_max 0.000
_refine_ls_shift/su_mean 0.000
_refine_ls_structure_factor_coef Fsqd
_refine_ls_weighting_details 'w=1/[\s^2^(Fo^2^)+(0.0491P)^2^+0.5009P] where P=(Fo^2^+2Fc^2^)/3'
_refine_ls_weighting_scheme calc
_refine_ls_wR_factor_gt 0.1088
_refine_ls_wR_factor_ref 0.1199
_reflns_Friedel_coverage 0.000
_reflns_number_gt 6280
_reflns_number_total 8683
_reflns_threshold_expression 'I > 2\s(I)'
_cod_data_source_file d4cc01645a2.cif
_cod_data_source_block mo_21sep05lp1_0m
_cod_depositor_comments 'Adding full bibliography for 7133047--7133054.cif.'
_cod_database_code 7133052
_shelx_shelxl_version_number 2014/7
_shelx_space_group_comment
;
The symmetry employed for this shelxl refinement is uniquely defined
by the following loop, which should always be used as a source of
symmetry information in preference to the above space-group names.
They are only intended as comments.
;
_shelx_estimated_absorpt_t_max 0.972
_shelx_estimated_absorpt_t_min 0.952
_olex2_refinement_description
;
1. Fixed Uiso
 At 1.2 times of:
  All C(H) groups, All N(H) groups
2.a Aromatic/amide H refined with riding coordinates:
 N1(H1), C15(H15), C13(H13), C10(H10), C11(H11), C12(H12), C5(H5), C4(H4),
 C1(H1A), C2(H2), C3(H3)
;
_olex2_submission_special_instructions 'No special instructions were received'

loop_
_space_group_symop_operation_xyz
'x, y, z'
'-x, -y, -z'

loop_
_atom_site_label
_atom_site_type_symbol
_atom_site_fract_x
_atom_site_fract_y
_atom_site_fract_z
_atom_site_U_iso_or_equiv
_atom_site_adp_type
_atom_site_occupancy
_atom_site_site_symmetry_order
_atom_site_calc_flag
_atom_site_refinement_flags_posn
_atom_site_refinement_flags_adp
_atom_site_refinement_flags_occupancy
_atom_site_disorder_assembly
_atom_site_disorder_group
F5 F 0.36355(9) 0.85428(8) 0.31116(7) 0.02998(19) Uani 1 1 d . . . . .
F6 F 0.84712(9) 0.70744(8) 0.57518(7) 0.0308(2) Uani 1 1 d . . . . .
F1 F 0.36942(9) 0.57634(8) 0.48301(7) 0.0314(2) Uani 1 1 d . . . . .
F10 F 0.43702(10) 0.89982(8) 0.58694(7) 0.0335(2) Uani 1 1 d . . . . .
F7 F 0.95318(10) 0.80997(8) 0.78871(7) 0.0329(2) Uani 1 1 d . . . . .
F11 F 0.78418(10) 0.97793(8) 0.54060(7) 0.0333(2) Uani 1 1 d . . . . .
F9 F 0.54669(11) 0.99964(8) 0.79925(7) 0.0330(2) Uani 1 1 d . . . . .
F8 F 0.80740(11) 0.95883(8) 0.90408(7) 0.0368(2) Uani 1 1 d . . . . .
F15 F 0.52693(11) 0.67292(8) 0.20551(7) 0.0363(2) Uani 1 1 d . . . . .
F4 F 0.06830(9) 0.82238(8) 0.27264(7) 0.0326(2) Uani 1 1 d . . . . .
F3 F -0.08132(9) 0.67505(9) 0.34478(8) 0.0372(2) Uani 1 1 d . . . . .
F2 F 0.07205(10) 0.55053(10) 0.44717(8) 0.0409(2) Uani 1 1 d . . . . .
F12 F 0.91834(11) 1.08709(8) 0.43896(9) 0.0423(2) Uani 1 1 d . . . . .
F13 F 0.86568(12) 0.99234(10) 0.22039(9) 0.0481(3) Uani 1 1 d . . . . .
F14 F 0.66793(14) 0.78357(11) 0.10604(8) 0.0522(3) Uani 1 1 d . . . . .
N1 N 0.61078(12) 0.61346(10) 0.39215(9) 0.0214(2) Uani 1 1 d . . . . .
H1 H 0.7005 0.6079 0.4254 0.026 Uiso 1 1 calc R U . . .
C22 C 0.63167(15) 0.79353(12) 0.56849(11) 0.0214(3) Uani 1 1 d . . . . .
C15 C 0.53082(15) 0.52078(12) 0.31475(11) 0.0235(3) Uani 1 1 d . . . . .
H15 H 0.4289 0.5222 0.2858 0.028 Uiso 1 1 calc R U . . .
C23 C 0.76415(15) 0.77692(12) 0.62724(11) 0.0227(3) Uani 1 1 d . . . . .
C14 C 0.57954(15) 0.41350(12) 0.26643(11) 0.0234(3) Uani 1 1 d . . . . .
C24 C 0.82446(15) 0.83032(13) 0.73794(11) 0.0252(3) Uani 1 1 d . . . . .
C16 C 0.38327(14) 0.71632(12) 0.39887(11) 0.0212(3) Uani 1 1 d . . . . .
C7 C 0.20643(19) 0.34493(12) 0.10531(11) 0.0294(3) Uani 1 1 d . . . . .
C27 C 0.56330(15) 0.87069(12) 0.63258(11) 0.0234(3) Uani 1 1 d . . . . .
C21 C 0.29807(15) 0.77612(12) 0.34520(11) 0.0226(3) Uani 1 1 d . . . . .
C28 C 0.65118(14) 0.81614(12) 0.37924(11) 0.0217(3) Uani 1 1 d . . . . .
C25 C 0.75148(17) 0.90617(13) 0.79683(11) 0.0268(3) Uani 1 1 d . . . . .
C26 C 0.61928(16) 0.92588(12) 0.74321(12) 0.0254(3) Uani 1 1 d . . . . .
C29 C 0.75209(15) 0.92319(12) 0.43312(12) 0.0246(3) Uani 1 1 d . . . . .
C20 C 0.14363(15) 0.76294(12) 0.32588(11) 0.0242(3) Uani 1 1 d . . . . .
C17 C 0.29957(15) 0.64048(13) 0.43103(11) 0.0243(3) Uani 1 1 d . . . . .
C9 C 0.47723(16) 0.32333(13) 0.17557(11) 0.0253(3) Uani 1 1 d . . . . .
C19 C 0.06781(15) 0.68858(14) 0.36166(12) 0.0270(3) Uani 1 1 d . . . . .
C18 C 0.14614(16) 0.62559(14) 0.41401(12) 0.0272(3) Uani 1 1 d . . . . .
C33 C 0.62768(16) 0.77449(13) 0.26808(12) 0.0263(3) Uani 1 1 d . . . . .
C8 C 0.32419(19) 0.33534(13) 0.13445(12) 0.0300(3) Uani 1 1 d . . . . .
C30 C 0.82410(16) 0.98284(13) 0.38129(13) 0.0294(3) Uani 1 1 d . . . . .
C13 C 0.72415(17) 0.39803(14) 0.30660(13) 0.0299(3) Uani 1 1 d . . . . .
H13 H 0.7928 0.4586 0.3677 0.036 Uiso 1 1 calc R U . . .
C10 C 0.52549(19) 0.22093(13) 0.12661(13) 0.0323(3) Uani 1 1 d . . . . .
H10 H 0.4590 0.1601 0.0646 0.039 Uiso 1 1 calc R U . . .
C32 C 0.69742(18) 0.83050(15) 0.21376(12) 0.0324(3) Uani 1 1 d . . . . .
C31 C 0.79703(17) 0.93585(14) 0.27157(14) 0.0321(3) Uani 1 1 d . . . . .
C6 C 0.04892(17) 0.35992(14) 0.07187(12) 0.0300(3) Uani 1 1 d . . . . .
C11 C 0.6689(2) 0.20802(15) 0.16799(14) 0.0362(4) Uani 1 1 d . . . . .
H11 H 0.7000 0.1383 0.1342 0.043 Uiso 1 1 calc R U . . .
C12 C 0.76808(19) 0.29585(15) 0.25844(14) 0.0357(4) Uani 1 1 d . . . . .
H12 H 0.8659 0.2855 0.2870 0.043 Uiso 1 1 calc R U . . .
C5 C -0.0647(2) 0.26753(16) -0.00533(14) 0.0398(4) Uani 1 1 d . . . . .
H5 H -0.0423 0.1932 -0.0374 0.048 Uiso 1 1 calc R U . . .
C4 C -0.2087(2) 0.28435(18) -0.03480(15) 0.0470(5) Uani 1 1 d . . . . .
H4 H -0.2850 0.2217 -0.0881 0.056 Uiso 1 1 calc R U . . .
C1 C 0.01329(19) 0.46833(16) 0.11796(13) 0.0374(4) Uani 1 1 d . . . . .
H1A H 0.0897 0.5320 0.1697 0.045 Uiso 1 1 calc R U . . .
B1 B 0.56720(16) 0.73835(13) 0.43587(12) 0.0206(3) Uani 1 1 d . . . . .
C2 C -0.1322(2) 0.48383(18) 0.08898(15) 0.0444(4) Uani 1 1 d . . . . .
H2 H -0.1557 0.5575 0.1215 0.053 Uiso 1 1 calc R U . . .
C3 C -0.2436(2) 0.3918(2) 0.01246(15) 0.0469(5) Uani 1 1 d . . . . .
H3 H -0.3437 0.4022 -0.0076 0.056 Uiso 1 1 calc R U . . .

loop_
_atom_site_aniso_label
_atom_site_aniso_U_11
_atom_site_aniso_U_22
_atom_site_aniso_U_33
_atom_site_aniso_U_23
_atom_site_aniso_U_13
_atom_site_aniso_U_12
F5 0.0242(4) 0.0314(5) 0.0435(5) 0.0237(4) 0.0105(4) 0.0088(3)
F6 0.0217(4) 0.0396(5) 0.0299(4) 0.0086(4) 0.0067(3) 0.0151(4)
F1 0.0235(4) 0.0404(5) 0.0421(5) 0.0287(4) 0.0103(4) 0.0093(4)
F10 0.0290(5) 0.0370(5) 0.0333(5) 0.0095(4) 0.0052(4) 0.0193(4)
F7 0.0246(4) 0.0436(5) 0.0312(4) 0.0171(4) 0.0018(3) 0.0122(4)
F11 0.0371(5) 0.0266(4) 0.0316(4) 0.0055(4) 0.0124(4) -0.0006(4)
F9 0.0399(5) 0.0308(5) 0.0325(4) 0.0097(4) 0.0166(4) 0.0157(4)
F8 0.0427(5) 0.0393(5) 0.0237(4) 0.0080(4) 0.0052(4) 0.0090(4)
F15 0.0378(5) 0.0379(5) 0.0256(4) 0.0107(4) 0.0008(4) -0.0018(4)
F4 0.0241(4) 0.0389(5) 0.0382(5) 0.0183(4) 0.0046(4) 0.0155(4)
F3 0.0150(4) 0.0546(6) 0.0440(5) 0.0200(5) 0.0085(4) 0.0084(4)
F2 0.0231(5) 0.0583(6) 0.0508(6) 0.0344(5) 0.0116(4) 0.0000(4)
F12 0.0371(5) 0.0306(5) 0.0603(6) 0.0183(5) 0.0182(5) -0.0024(4)
F13 0.0484(6) 0.0580(7) 0.0624(7) 0.0425(6) 0.0311(5) 0.0131(5)
F14 0.0656(7) 0.0666(8) 0.0302(5) 0.0243(5) 0.0174(5) 0.0084(6)
N1 0.0161(5) 0.0246(6) 0.0254(5) 0.0107(5) 0.0058(4) 0.0066(4)
C22 0.0183(6) 0.0226(6) 0.0258(6) 0.0114(5) 0.0070(5) 0.0048(5)
C15 0.0184(6) 0.0265(7) 0.0282(7) 0.0123(6) 0.0074(5) 0.0064(5)
C23 0.0190(6) 0.0248(7) 0.0287(7) 0.0120(5) 0.0098(5) 0.0080(5)
C14 0.0222(7) 0.0233(7) 0.0278(6) 0.0112(5) 0.0090(5) 0.0070(5)
C24 0.0200(6) 0.0297(7) 0.0284(7) 0.0152(6) 0.0047(5) 0.0061(5)
C16 0.0173(6) 0.0236(6) 0.0237(6) 0.0094(5) 0.0057(5) 0.0059(5)
C7 0.0470(10) 0.0185(6) 0.0175(6) 0.0063(5) 0.0022(6) 0.0021(6)
C27 0.0200(6) 0.0248(7) 0.0291(7) 0.0129(5) 0.0073(5) 0.0085(5)
C21 0.0197(6) 0.0230(6) 0.0261(6) 0.0095(5) 0.0071(5) 0.0052(5)
C28 0.0155(6) 0.0251(6) 0.0283(6) 0.0124(5) 0.0079(5) 0.0078(5)
C25 0.0313(7) 0.0265(7) 0.0221(6) 0.0100(5) 0.0062(5) 0.0042(6)
C26 0.0280(7) 0.0231(7) 0.0300(7) 0.0112(6) 0.0132(6) 0.0096(6)
C29 0.0211(7) 0.0262(7) 0.0303(7) 0.0117(6) 0.0108(5) 0.0091(5)
C20 0.0191(6) 0.0275(7) 0.0252(6) 0.0086(5) 0.0036(5) 0.0099(5)
C17 0.0200(6) 0.0288(7) 0.0277(6) 0.0142(6) 0.0069(5) 0.0073(5)
C9 0.0276(7) 0.0251(7) 0.0269(7) 0.0127(6) 0.0098(6) 0.0059(6)
C19 0.0147(6) 0.0361(8) 0.0276(7) 0.0078(6) 0.0061(5) 0.0065(6)
C18 0.0194(7) 0.0339(8) 0.0307(7) 0.0144(6) 0.0093(5) 0.0025(6)
C33 0.0215(7) 0.0304(7) 0.0292(7) 0.0137(6) 0.0063(5) 0.0067(6)
C8 0.0385(9) 0.0208(7) 0.0271(7) 0.0046(5) 0.0121(6) -0.0009(6)
C30 0.0220(7) 0.0263(7) 0.0457(9) 0.0170(6) 0.0138(6) 0.0071(6)
C13 0.0239(7) 0.0316(8) 0.0355(8) 0.0125(6) 0.0089(6) 0.0090(6)
C10 0.0399(9) 0.0244(7) 0.0320(7) 0.0086(6) 0.0115(7) 0.0071(6)
C32 0.0329(8) 0.0440(9) 0.0299(7) 0.0211(7) 0.0122(6) 0.0145(7)
C31 0.0278(7) 0.0390(8) 0.0460(9) 0.0284(7) 0.0197(7) 0.0136(6)
C6 0.0274(7) 0.0341(8) 0.0259(7) 0.0126(6) 0.0021(6) 0.0026(6)
C11 0.0431(9) 0.0300(8) 0.0431(9) 0.0140(7) 0.0203(7) 0.0180(7)
C12 0.0312(8) 0.0382(9) 0.0447(9) 0.0177(7) 0.0147(7) 0.0182(7)
C5 0.0387(9) 0.0348(9) 0.0352(8) 0.0106(7) -0.0018(7) -0.0011(7)
C4 0.0344(9) 0.0541(11) 0.0397(9) 0.0174(8) -0.0059(7) -0.0060(8)
C1 0.0347(9) 0.0404(9) 0.0297(7) 0.0077(7) 0.0029(6) 0.0073(7)
B1 0.0159(7) 0.0227(7) 0.0255(7) 0.0108(6) 0.0063(5) 0.0062(5)
C2 0.0415(10) 0.0559(11) 0.0385(9) 0.0171(8) 0.0110(8) 0.0211(9)
C3 0.0290(9) 0.0745(14) 0.0408(9) 0.0293(10) 0.0040(7) 0.0125(9)

loop_
_atom_type_symbol
_atom_type_description
_atom_type_scat_dispersion_real
_atom_type_scat_dispersion_imag
_atom_type_scat_source
C C 0.0033 0.0016 'International Tables Vol C Tables 4.2.6.8 and 6.1.1.4'
H H 0.0000 0.0000 'International Tables Vol C Tables 4.2.6.8 and 6.1.1.4'
B B 0.0013 0.0007 'International Tables Vol C Tables 4.2.6.8 and 6.1.1.4'
F F 0.0171 0.0103 'International Tables Vol C Tables 4.2.6.8 and 6.1.1.4'
N N 0.0061 0.0033 'International Tables Vol C Tables 4.2.6.8 and 6.1.1.4'

loop_
_geom_angle_atom_site_label_1
_geom_angle_atom_site_label_2
_geom_angle_atom_site_label_3
_geom_angle
_geom_angle_site_symmetry_1
_geom_angle_site_symmetry_3
_geom_angle_publ_flag
C15 N1 H1 116.1 . . ?
C15 N1 B1 127.75(11) . . ?
B1 N1 H1 116.1 . . ?
C23 C22 C27 113.20(12) . . ?
C23 C22 B1 124.38(12) . . ?
C27 C22 B1 122.22(11) . . ?
N1 C15 H15 116.6 . . ?
N1 C15 C14 126.80(13) . . ?
C14 C15 H15 116.6 . . ?
F6 C23 C22 120.03(12) . . ?
F6 C23 C24 115.43(12) . . ?
C24 C23 C22 124.49(13) . . ?
C9 C14 C15 118.43(12) . . ?
C13 C14 C15 121.87(13) . . ?
C13 C14 C9 119.69(13) . . ?
F7 C24 C23 120.90(13) . . ?
F7 C24 C25 119.59(13) . . ?
C25 C24 C23 119.50(13) . . ?
C21 C16 B1 125.96(12) . . ?
C17 C16 C21 113.91(12) . . ?
C17 C16 B1 119.81(11) . . ?
C8 C7 C6 177.25(16) . . ?
F10 C27 C22 120.34(12) . . ?
F10 C27 C26 115.29(12) . . ?
C26 C27 C22 124.32(12) . . ?
F5 C21 C16 120.82(12) . . ?
F5 C21 C20 115.52(12) . . ?
C20 C21 C16 123.63(13) . . ?
C29 C28 B1 126.01(12) . . ?
C33 C28 C29 113.58(12) . . ?
C33 C28 B1 120.38(12) . . ?
F8 C25 C24 120.66(13) . . ?
F8 C25 C26 120.60(13) . . ?
C26 C25 C24 118.73(13) . . ?
F9 C26 C27 120.67(12) . . ?
F9 C26 C25 119.57(13) . . ?
C25 C26 C27 119.76(13) . . ?
F11 C29 C28 121.43(12) . . ?
F11 C29 C30 115.08(13) . . ?
C28 C29 C30 123.48(14) . . ?
F4 C20 C21 120.51(13) . . ?
F4 C20 C19 119.81(12) . . ?
C19 C20 C21 119.69(12) . . ?
F1 C17 C16 119.54(12) . . ?
F1 C17 C18 116.29(12) . . ?
C18 C17 C16 124.17(13) . . ?
C14 C9 C8 120.85(13) . . ?
C10 C9 C14 118.58(13) . . ?
C10 C9 C8 120.57(14) . . ?
F3 C19 C20 120.82(13) . . ?
F3 C19 C18 119.92(13) . . ?
C20 C19 C18 119.25(12) . . ?
F2 C18 C17 121.08(13) . . ?
F2 C18 C19 119.59(12) . . ?
C19 C18 C17 119.33(13) . . ?
F15 C33 C28 119.43(12) . . ?
F15 C33 C32 115.83(13) . . ?
C32 C33 C28 124.72(14) . . ?
C7 C8 C9 178.33(16) . . ?
F12 C30 C29 119.91(14) . . ?
F12 C30 C31 120.29(13) . . ?
C31 C30 C29 119.80(14) . . ?
C14 C13 H13 119.7 . . ?
C12 C13 C14 120.69(15) . . ?
C12 C13 H13 119.7 . . ?
C9 C10 H10 119.8 . . ?
C11 C10 C9 120.48(15) . . ?
C11 C10 H10 119.8 . . ?
F14 C32 C33 120.61(15) . . ?
F14 C32 C31 120.35(14) . . ?
C31 C32 C33 119.04(14) . . ?
F13 C31 C30 120.50(15) . . ?
F13 C31 C32 120.11(15) . . ?
C30 C31 C32 119.38(13) . . ?
C5 C6 C7 121.40(15) . . ?
C1 C6 C7 119.64(14) . . ?
C1 C6 C5 118.96(15) . . ?
C10 C11 H11 119.6 . . ?
C10 C11 C12 120.76(15) . . ?
C12 C11 H11 119.6 . . ?
C13 C12 C11 119.78(15) . . ?
C13 C12 H12 120.1 . . ?
C11 C12 H12 120.1 . . ?
C6 C5 H5 120.0 . . ?
C4 C5 C6 119.98(17) . . ?
C4 C5 H5 120.0 . . ?
C5 C4 H4 119.6 . . ?
C5 C4 C3 120.72(17) . . ?
C3 C4 H4 119.6 . . ?
C6 C1 H1A 119.7 . . ?
C2 C1 C6 120.60(16) . . ?
C2 C1 H1A 119.7 . . ?
N1 B1 C22 109.00(10) . . ?
N1 B1 C16 107.21(11) . . ?
N1 B1 C28 103.55(10) . . ?
C22 B1 C28 112.00(11) . . ?
C16 B1 C22 109.99(11) . . ?
C16 B1 C28 114.66(11) . . ?
C1 C2 H2 120.0 . . ?
C1 C2 C3 119.92(18) . . ?
C3 C2 H2 120.0 . . ?
C4 C3 H3 120.1 . . ?
C2 C3 C4 119.80(17) . . ?
C2 C3 H3 120.1 . . ?

loop_
_geom_bond_atom_site_label_1
_geom_bond_atom_site_label_2
_geom_bond_distance
_geom_bond_site_symmetry_2
_geom_bond_publ_flag
F5 C21 1.3425(16) . ?
F6 C23 1.3639(16) . ?
F1 C17 1.3528(15) . ?
F10 C27 1.3500(15) . ?
F7 C24 1.3404(16) . ?
F11 C29 1.3441(17) . ?
F9 C26 1.3453(16) . ?
F8 C25 1.3381(16) . ?
F15 C33 1.3584(18) . ?
F4 C20 1.3400(15) . ?
F3 C19 1.3426(16) . ?
F2 C18 1.3441(17) . ?
F12 C30 1.3446(18) . ?
F13 C31 1.3426(17) . ?
F14 C32 1.3408(18) . ?
N1 H1 0.8800 . ?
N1 C15 1.2787(18) . ?
N1 B1 1.6004(19) . ?
C22 C23 1.3905(18) . ?
C22 C27 1.3942(19) . ?
C22 B1 1.646(2) . ?
C15 H15 0.9500 . ?
C15 C14 1.4526(19) . ?
C23 C24 1.383(2) . ?
C14 C9 1.415(2) . ?
C14 C13 1.399(2) . ?
C24 C25 1.380(2) . ?
C16 C21 1.3922(18) . ?
C16 C17 1.3900(19) . ?
C16 B1 1.6417(19) . ?
C7 C8 1.117(2) . ?
C7 C6 1.492(2) . ?
C27 C26 1.380(2) . ?
C21 C20 1.3887(19) . ?
C28 C29 1.390(2) . ?
C28 C33 1.389(2) . ?
C28 B1 1.648(2) . ?
C25 C26 1.377(2) . ?
C29 C30 1.391(2) . ?
C20 C19 1.371(2) . ?
C17 C18 1.381(2) . ?
C9 C8 1.458(2) . ?
C9 C10 1.405(2) . ?
C19 C18 1.381(2) . ?
C33 C32 1.379(2) . ?
C30 C31 1.368(2) . ?
C13 H13 0.9500 . ?
C13 C12 1.379(2) . ?
C10 H10 0.9500 . ?
C10 C11 1.381(2) . ?
C32 C31 1.375(2) . ?
C6 C5 1.400(2) . ?
C6 C1 1.397(2) . ?
C11 H11 0.9500 . ?
C11 C12 1.389(3) . ?
C12 H12 0.9500 . ?
C5 H5 0.9500 . ?
C5 C4 1.376(3) . ?
C4 H4 0.9500 . ?
C4 C3 1.388(3) . ?
C1 H1A 0.9500 . ?
C1 C2 1.383(2) . ?
C2 H2 0.9500 . ?
C2 C3 1.385(3) . ?
C3 H3 0.9500 . ?

loop_
_geom_torsion_atom_site_label_1
_geom_torsion_atom_site_label_2
_geom_torsion_atom_site_label_3
_geom_torsion_atom_site_label_4
_geom_torsion
_geom_torsion_site_symmetry_1
_geom_torsion_site_symmetry_2
_geom_torsion_site_symmetry_3
_geom_torsion_site_symmetry_4
_geom_torsion_publ_flag
F5 C21 C20 F4 2.58(19) . . . . ?
F5 C21 C20 C19 -177.38(13) . . . . ?
F6 C23 C24 F7 -2.35(19) . . . . ?
F6 C23 C24 C25 177.27(12) . . . . ?
F1 C17 C18 F2 -0.4(2) . . . . ?
F1 C17 C18 C19 179.84(13) . . . . ?
F10 C27 C26 F9 2.37(19) . . . . ?
F10 C27 C26 C25 -177.06(13) . . . . ?
F7 C24 C25 F8 -0.5(2) . . . . ?
F7 C24 C25 C26 -179.95(13) . . . . ?
F11 C29 C30 F12 0.34(19) . . . . ?
F11 C29 C30 C31 -178.75(13) . . . . ?
F8 C25 C26 F9 0.6(2) . . . . ?
F8 C25 C26 C27 -179.94(13) . . . . ?
F15 C33 C32 F14 -1.7(2) . . . . ?
F15 C33 C32 C31 177.82(13) . . . . ?
F4 C20 C19 F3 -0.5(2) . . . . ?
F4 C20 C19 C18 178.37(13) . . . . ?
F3 C19 C18 F2 0.4(2) . . . . ?
F3 C19 C18 C17 -179.89(13) . . . . ?
F12 C30 C31 F13 0.9(2) . . . . ?
F12 C30 C31 C32 -178.40(13) . . . . ?
F14 C32 C31 F13 -0.1(2) . . . . ?
F14 C32 C31 C30 179.21(14) . . . . ?
N1 C15 C14 C9 -175.16(13) . . . . ?
N1 C15 C14 C13 4.2(2) . . . . ?
C22 C23 C24 F7 -179.82(13) . . . . ?
C22 C23 C24 C25 -0.2(2) . . . . ?
C22 C27 C26 F9 179.73(12) . . . . ?
C22 C27 C26 C25 0.3(2) . . . . ?
C15 N1 B1 C22 140.87(13) . . . . ?
C15 N1 B1 C16 21.85(18) . . . . ?
C15 N1 B1 C28 -99.75(15) . . . . ?
C15 C14 C9 C8 -2.9(2) . . . . ?
C15 C14 C9 C10 178.06(13) . . . . ?
C15 C14 C13 C12 -179.25(14) . . . . ?
C23 C22 C27 F10 177.17(12) . . . . ?
C23 C22 C27 C26 -0.1(2) . . . . ?
C23 C22 B1 N1 33.73(17) . . . . ?
C23 C22 B1 C16 151.00(13) . . . . ?
C23 C22 B1 C28 -80.26(16) . . . . ?
C23 C24 C25 F8 179.89(13) . . . . ?
C23 C24 C25 C26 0.4(2) . . . . ?
C14 C9 C10 C11 1.3(2) . . . . ?
C14 C13 C12 C11 1.1(2) . . . . ?
C24 C25 C26 F9 -179.91(12) . . . . ?
C24 C25 C26 C27 -0.5(2) . . . . ?
C16 C21 C20 F4 -179.28(13) . . . . ?
C16 C21 C20 C19 0.8(2) . . . . ?
C16 C17 C18 F2 179.93(14) . . . . ?
C16 C17 C18 C19 0.2(2) . . . . ?
C7 C6 C5 C4 -179.69(16) . . . . ?
C7 C6 C1 C2 -179.34(15) . . . . ?
C27 C22 C23 F6 -177.35(12) . . . . ?
C27 C22 C23 C24 0.0(2) . . . . ?
C27 C22 B1 N1 -151.91(12) . . . . ?
C27 C22 B1 C16 -34.63(17) . . . . ?
C27 C22 B1 C28 94.11(15) . . . . ?
C21 C16 C17 F1 179.30(12) . . . . ?
C21 C16 C17 C18 -1.1(2) . . . . ?
C21 C16 B1 N1 -128.93(14) . . . . ?
C21 C16 B1 C22 112.69(15) . . . . ?
C21 C16 B1 C28 -14.58(19) . . . . ?
C21 C20 C19 F3 179.45(13) . . . . ?
C21 C20 C19 C18 -1.7(2) . . . . ?
C28 C29 C30 F12 178.85(12) . . . . ?
C28 C29 C30 C31 -0.2(2) . . . . ?
C28 C33 C32 F14 179.90(14) . . . . ?
C28 C33 C32 C31 -0.6(2) . . . . ?
C29 C28 C33 F15 -177.37(12) . . . . ?
C29 C28 C33 C32 1.0(2) . . . . ?
C29 C28 B1 N1 -124.43(13) . . . . ?
C29 C28 B1 C22 -7.13(18) . . . . ?
C29 C28 B1 C16 119.11(14) . . . . ?
C29 C30 C31 F13 -179.99(13) . . . . ?
C29 C30 C31 C32 0.7(2) . . . . ?
C20 C19 C18 F2 -178.52(13) . . . . ?
C20 C19 C18 C17 1.2(2) . . . . ?
C17 C16 C21 F5 178.63(12) . . . . ?
C17 C16 C21 C20 0.6(2) . . . . ?
C17 C16 B1 N1 57.97(16) . . . . ?
C17 C16 B1 C22 -60.41(16) . . . . ?
C17 C16 B1 C28 172.31(12) . . . . ?
C9 C14 C13 C12 0.1(2) . . . . ?
C9 C10 C11 C12 -0.1(2) . . . . ?
C33 C28 C29 F11 177.85(12) . . . . ?
C33 C28 C29 C30 -0.6(2) . . . . ?
C33 C28 B1 N1 53.42(15) . . . . ?
C33 C28 B1 C22 170.72(12) . . . . ?
C33 C28 B1 C16 -63.05(17) . . . . ?
C33 C32 C31 F13 -179.63(13) . . . . ?
C33 C32 C31 C30 -0.3(2) . . . . ?
C8 C9 C10 C11 -177.72(14) . . . . ?
C13 C14 C9 C8 177.75(13) . . . . ?
C13 C14 C9 C10 -1.3(2) . . . . ?
C10 C11 C12 C13 -1.1(3) . . . . ?
C6 C5 C4 C3 -1.0(3) . . . . ?
C6 C1 C2 C3 -0.9(3) . . . . ?
C5 C6 C1 C2 0.9(3) . . . . ?
C5 C4 C3 C2 0.9(3) . . . . ?
C1 C6 C5 C4 0.1(3) . . . . ?
C1 C2 C3 C4 0.0(3) . . . . ?
B1 N1 C15 C14 170.69(13) . . . . ?
B1 C22 C23 F6 -2.5(2) . . . . ?
B1 C22 C23 C24 174.83(13) . . . . ?
B1 C22 C27 F10 2.2(2) . . . . ?
B1 C22 C27 C26 -175.00(13) . . . . ?
B1 C16 C21 F5 5.2(2) . . . . ?
B1 C16 C21 C20 -172.87(13) . . . . ?
B1 C16 C17 F1 -6.8(2) . . . . ?
B1 C16 C17 C18 172.83(13) . . . . ?
B1 C28 C29 F11 -4.2(2) . . . . ?
B1 C28 C29 C30 177.41(13) . . . . ?
B1 C28 C33 F15 4.53(19) . . . . ?
B1 C28 C33 C32 -177.11(13) . . . . ?
